data_9009455
loop_
_publ_author_name
'Finney, J. J.'
'Graeber, E. J.'
'Rosenzweig, A.'
'Hamilton, R. D.'

_publ_section_title
;
 The structure of chloroxiphite, Pb3CuO2(OH)2Cl2
;
_journal_name_full 'Mineralogical Magazine'
_journal_page_first 357
_journal_page_last 361
_journal_paper_doi 10.1180/minmag.1977.041.319.07
_journal_volume 41
_journal_year 1977
_chemical_compound_source 'Mendip Hills, Somerset, England'
_chemical_formula_sum 'Cl2 Cu H2 O4 Pb3'
_chemical_name_mineral Chloroxiphite
_space_group_IT_number 11
_symmetry_space_group_name_Hall '-P 2yb'
_symmetry_space_group_name_H-M 'P 1 21/m 1'
_cell_angle_alpha 90
_cell_angle_beta 97.79
_cell_angle_gamma 90
_cell_formula_units_Z 2
_cell_length_a 10.458
_cell_length_b 5.750
_cell_length_c 6.693
_cell_volume 398.759
_database_code_amcsd 0014466
_exptl_crystal_density_diffrn 6.847
_cod_original_formula_sum 'Pb3 Cu O4 Cl2 H2'
_cod_database_code 9009455

loop_
_space_group_symop_operation_xyz
x,y,z
x,1/2-y,z
-x,1/2+y,-z
-x,-y,-z

loop_
_atom_site_label
_atom_site_fract_x
_atom_site_fract_y
_atom_site_fract_z
_atom_site_U_iso_or_equiv
_atom_site_type_symbol
_atom_site_attached_hydrogens
Pb1 0.21670 0.25000 0.46060 0.01811 Pb 0
Pb2 0.55020 0.25000 0.34320 0.01697 Pb 0
Pb3 0.67410 0.25000 0.86730 0.01710 Pb 0
Cu 0.00000 0.00000 0.00000 0.02039 Cu 0
O1 0.36600 0.00000 0.38600 0.01672 O 0
O-H1 0.90700 0.25000 0.83200 0.01735 O 1
O-H2 0.12600 0.25000 0.08600 0.02178 O 1
Cl1 0.37800 0.25000 0.86800 0.02128 Cl 0
Cl2 0.88600 0.25000 0.32100 0.03090 Cl 0

loop_
_cod_changelog_entry_id
_cod_changelog_entry_author
_cod_changelog_entry_date
_cod_changelog_entry_text
1
;cod-tools version 3.8.0
Id: cif_guess_AMCSD_atom_types 9574 2023-05-10 09:00:05Z saulius
;
2023-05-10T18:51:44+03:00
;Derived atom types and hydrogen counts
from atom names that follow the AMCSD naming convention
(Wat == water, O-H == hydroxyl).
;

loop_
_cod_related_entry_id
_cod_related_entry_database
_cod_related_entry_code
1 AMCSD 0014466
